data_4033298
loop_
_publ_author_name
'Chen, Yongtao'
'Wang, Shuaifeng'
'Jiang, Qianwen'
'Cheng, Cungui'
'Xiao, Xiaohui'
'Zhu, Gangguo'

_publ_section_title
;
 Palladium-Catalyzed Site-Selective sp3 C-H Bond Thiocyanation of
 2-Aminofurans.
;
_journal_name_full 'The Journal of organic chemistry'
_journal_paper_doi 10.1021/acs.joc.7b02700
_journal_year 2017
_chemical_formula_moiety 'C15 H16 N2 O3 S2'
_chemical_formula_sum 'C15 H16 N2 O3 S2'
_chemical_formula_weight 336.42
_chemical_name_systematic
;
 ?
;
_space_group_IT_number 15
_symmetry_cell_setting monoclinic
_symmetry_space_group_name_Hall '-C 2yc'
_symmetry_space_group_name_H-M 'C 1 2/c 1'
_atom_sites_solution_hydrogens geom
_atom_sites_solution_primary direct
_atom_sites_solution_secondary difmap
_audit_creation_method SHELXL-97
_cell_angle_alpha 90.00
_cell_angle_beta 118.1390(10)
_cell_angle_gamma 90.00
_cell_formula_units_Z 8
_cell_length_a 35.3009(9)
_cell_length_b 6.11730(10)
_cell_length_c 17.1933(4)
_cell_measurement_reflns_used 4546
_cell_measurement_temperature 296(2)
_cell_measurement_theta_max 27.61
_cell_measurement_theta_min 1.31
_cell_volume 3273.99(13)
_computing_cell_refinement 'Siemens SMART & SAINT'
_computing_data_collection 'Siemens SMART'
_computing_data_reduction 'Siemens XPREP'
_computing_molecular_graphics 'Bruker SHELXTL'
_computing_publication_material 'Bruker SHELXTL'
_computing_structure_refinement 'Siemens SHELXTL'
_computing_structure_solution 'Siemens SHELXTL'
_diffrn_ambient_temperature 296(2)
_diffrn_measured_fraction_theta_full 0.999
_diffrn_measured_fraction_theta_max 0.999
_diffrn_measurement_device_type 'Bruker P4'
_diffrn_measurement_method '\w scans'
_diffrn_radiation_monochromator graphite
_diffrn_radiation_source 'fine-focus sealed tube'
_diffrn_radiation_type MoK\a
_diffrn_radiation_wavelength 0.71073
_diffrn_reflns_av_R_equivalents 0.0576
_diffrn_reflns_av_sigmaI/netI 0.0425
_diffrn_reflns_limit_h_max 45
_diffrn_reflns_limit_h_min -46
_diffrn_reflns_limit_k_max 7
_diffrn_reflns_limit_k_min -7
_diffrn_reflns_limit_l_max 22
_diffrn_reflns_limit_l_min -22
_diffrn_reflns_number 25754
_diffrn_reflns_theta_full 27.61
_diffrn_reflns_theta_max 27.61
_diffrn_reflns_theta_min 1.31
_diffrn_standards_decay_% none
_diffrn_standards_interval_count none
_diffrn_standards_interval_time none
_diffrn_standards_number none
_exptl_absorpt_coefficient_mu 0.338
_exptl_absorpt_correction_T_max .0000
_exptl_absorpt_correction_T_min .0000
_exptl_absorpt_correction_type empirical
_exptl_absorpt_process_details 'SADABS (Sheldrick, 1996)'
_exptl_crystal_colour colorless
_exptl_crystal_density_diffrn 1.365
_exptl_crystal_density_method 'not measured'
_exptl_crystal_description block
_exptl_crystal_F_000 1408
_exptl_crystal_size_max .00
_exptl_crystal_size_mid .00
_exptl_crystal_size_min .00
_refine_diff_density_max 0.451
_refine_diff_density_min -0.379
_refine_diff_density_rms 0.085
_refine_ls_extinction_method none
_refine_ls_goodness_of_fit_ref 1.093
_refine_ls_hydrogen_treatment mixed
_refine_ls_matrix_type full
_refine_ls_number_parameters 199
_refine_ls_number_reflns 3794
_refine_ls_number_restraints 0
_refine_ls_restrained_S_all 1.093
_refine_ls_R_factor_gt 0.0594
_refine_ls_shift/su_max 0.000
_refine_ls_shift/su_mean 0.000
_refine_ls_structure_factor_coef Fsqd
_refine_ls_weighting_details 'calc w=1/[\s^2^(Fo^2^)+(0.0829P)^2^+1.3531P] where P=(Fo^2^+2Fc^2^)/3'
_refine_ls_weighting_scheme calc
_refine_ls_wR_factor_gt 0.1387
_refine_ls_wR_factor_ref 0.1695
_reflns_number_gt 2359
_reflns_number_total 3794
_reflns_threshold_expression >2sigma(I)
_cod_data_source_file jo7b02700_si_002.cif
_cod_data_source_block a
_cod_depositor_comments
;
The following automatic conversions were performed:

'_symmetry_cell_setting' value 'Monoclinic' changed to 'monoclinic'
according to
/home/data/users/saulius/crontab/automatic-downloads/rss-feeds/ACS/lib/dictionaries/cif_core.dic
dictionary named 'cif_core.dic' version 2.4.2 from 2011-04-26.

Automatic conversion script
Id: cif_fix_values 4973 2017-02-22 13:04:09Z antanas 
;
_cod_original_sg_symbol_H-M C2/c
_cod_database_code 4033298
_refine_ls_r_factor_ref 0.1081

loop_
_symmetry_equiv_pos_as_xyz
'x, y, z'
'-x, y, -z+1/2'
'x+1/2, y+1/2, z'
'-x+1/2, y+1/2, -z+1/2'
'-x, -y, -z'
'x, -y, z-1/2'
'-x+1/2, -y+1/2, -z'
'x+1/2, -y+1/2, z-1/2'

loop_
_atom_site_label
_atom_site_type_symbol
_atom_site_fract_x
_atom_site_fract_y
_atom_site_fract_z
_atom_site_U_iso_or_equiv
_atom_site_adp_type
_atom_site_occupancy
_atom_site_symmetry_multiplicity
_atom_site_calc_flag
_atom_site_refinement_flags
S1 S 0.04474(2) 0.58221(13) 0.16341(5) 0.0502(3) Uani 1 1 d .
C1 C 0.15336(8) 0.3689(5) 0.14264(17) 0.0399(6) Uani 1 1 d .
C2 C 0.16072(9) 0.1660(5) 0.11591(19) 0.0479(7) Uani 1 1 d .
H2A H 0.1443 0.1228 0.0575 0.057 Uiso 1 1 calc R
C3 C 0.19220(11) 0.0270(5) 0.1749(2) 0.0554(8) Uani 1 1 d .
H3A H 0.1971 -0.1066 0.1554 0.066 Uiso 1 1 calc R
C4 C 0.21596(10) 0.0851(6) 0.2612(2) 0.0596(9) Uani 1 1 d .
H4A H 0.2371 -0.0086 0.3005 0.072 Uiso 1 1 calc R
C5 C 0.20864(9) 0.2830(6) 0.2901(2) 0.0567(8) Uani 1 1 d .
H5A H 0.2244 0.3215 0.3492 0.068 Uiso 1 1 calc R
C6 C 0.17769(9) 0.4255(5) 0.23104(18) 0.0481(7) Uani 1 1 d .
H6A H 0.1732 0.5597 0.2508 0.058 Uiso 1 1 calc R
C7 C 0.12160(8) 0.5214(4) 0.07843(17) 0.0392(6) Uani 1 1 d .
C8 C 0.11412(9) 0.5660(4) -0.01027(17) 0.0401(6) Uani 1 1 d .
C9 C 0.08381(10) 0.7242(5) -0.04345(18) 0.0471(7) Uani 1 1 d .
C10 C 0.09463(9) 0.6559(5) 0.09153(18) 0.0422(7) Uani 1 1 d .
C11 C 0.10274(12) 0.9019(5) 0.2119(2) 0.0672(10) Uani 1 1 d .
H11A H 0.1277 0.9507 0.2081 0.101 Uiso 1 1 calc R
H11B H 0.1099 0.8815 0.2727 0.101 Uiso 1 1 calc R
H11C H 0.0804 1.0095 0.1859 0.101 Uiso 1 1 calc R
C12 C 0.00036(11) 0.7379(6) 0.0921(3) 0.0791(11) Uani 1 1 d .
H12A H -0.0252 0.6784 0.0904 0.119 Uiso 1 1 calc R
H12B H -0.0022 0.7348 0.0340 0.119 Uiso 1 1 calc R
H12C H 0.0041 0.8861 0.1128 0.119 Uiso 1 1 calc R
C13 C 0.13600(9) 0.4695(5) -0.05798(19) 0.0489(7) Uani 1 1 d .
H13A H 0.1214 0.5195 -0.1187 0.059 Uiso 1 1 calc R
H13B H 0.1330 0.3118 -0.0586 0.059 Uiso 1 1 calc R
C14 C 0.18821(12) 0.8058(7) -0.0314(2) 0.0654(9) Uani 1 1 d .
C15 C 0.06199(12) 0.8415(6) -0.1294(2) 0.0645(9) Uani 1 1 d .
H15A H 0.0735 0.7923 -0.1671 0.097 Uiso 1 1 calc R
H15B H 0.0667 0.9959 -0.1195 0.097 Uiso 1 1 calc R
H15C H 0.0317 0.8120 -0.1569 0.097 Uiso 1 1 calc R
N1 N 0.08758(7) 0.6919(4) 0.16388(15) 0.0448(6) Uani 1 1 d .
N2 N 0.18540(14) 0.9907(6) -0.0452(3) 0.0969(12) Uani 1 1 d .
O1 O 0.07059(6) 0.7820(3) 0.01717(12) 0.0488(5) Uani 1 1 d .
O2 O 0.04015(7) 0.3686(4) 0.12786(17) 0.0699(7) Uani 1 1 d .
O3 O 0.05024(8) 0.6100(5) 0.25046(15) 0.0756(7) Uani 1 1 d .
S2 S 0.19317(3) 0.53615(15) -0.01106(6) 0.0610(3) Uani 1 1 d .

loop_
_atom_site_aniso_label
_atom_site_aniso_U_11
_atom_site_aniso_U_22
_atom_site_aniso_U_33
_atom_site_aniso_U_23
_atom_site_aniso_U_13
_atom_site_aniso_U_12
S1 0.0409(4) 0.0621(5) 0.0514(5) 0.0083(4) 0.0249(4) 0.0049(4)
C1 0.0338(14) 0.0506(16) 0.0395(15) 0.0009(12) 0.0208(12) -0.0014(12)
C2 0.0477(18) 0.0511(17) 0.0461(17) -0.0014(13) 0.0231(14) 0.0021(14)
C3 0.056(2) 0.0537(18) 0.061(2) 0.0053(15) 0.0317(17) 0.0083(15)
C4 0.0479(19) 0.073(2) 0.061(2) 0.0161(18) 0.0276(17) 0.0133(17)
C5 0.0435(18) 0.085(2) 0.0400(17) 0.0054(16) 0.0185(15) 0.0001(16)
C6 0.0470(17) 0.0600(18) 0.0422(16) -0.0036(14) 0.0251(14) -0.0019(14)
C7 0.0374(15) 0.0443(15) 0.0369(15) -0.0044(12) 0.0182(12) -0.0040(12)
C8 0.0386(15) 0.0455(16) 0.0382(15) -0.0027(12) 0.0198(12) 0.0001(13)
C9 0.0532(18) 0.0527(17) 0.0423(16) -0.0022(13) 0.0282(14) 0.0014(14)
C10 0.0419(16) 0.0481(16) 0.0404(15) 0.0005(12) 0.0224(13) 0.0017(13)
C11 0.083(3) 0.066(2) 0.072(2) -0.0207(18) 0.053(2) -0.0142(19)
C12 0.051(2) 0.095(3) 0.086(3) 0.008(2) 0.028(2) 0.026(2)
C13 0.0484(18) 0.0580(18) 0.0450(17) -0.0014(14) 0.0259(14) 0.0033(14)
C14 0.070(2) 0.075(3) 0.070(2) -0.0075(19) 0.048(2) -0.0034(19)
C15 0.078(2) 0.071(2) 0.0501(19) 0.0142(16) 0.0357(18) 0.0205(18)
N1 0.0439(14) 0.0521(14) 0.0462(14) -0.0039(11) 0.0277(11) -0.0008(11)
N2 0.133(3) 0.070(2) 0.121(3) -0.011(2) 0.087(3) -0.005(2)
O1 0.0507(12) 0.0550(12) 0.0464(11) 0.0048(9) 0.0277(10) 0.0114(10)
O2 0.0609(15) 0.0552(14) 0.0926(18) 0.0025(12) 0.0354(13) -0.0037(11)
O3 0.0700(16) 0.114(2) 0.0584(14) 0.0098(14) 0.0433(13) -0.0031(15)
S2 0.0510(5) 0.0745(6) 0.0667(6) 0.0106(4) 0.0353(5) 0.0085(4)

loop_
_atom_type_symbol
_atom_type_description
_atom_type_scat_dispersion_real
_atom_type_scat_dispersion_imag
_atom_type_scat_source
C C 0.0033 0.0016 'International Tables Vol C Tables 4.2.6.8 and 6.1.1.4'
H H 0.0000 0.0000 'International Tables Vol C Tables 4.2.6.8 and 6.1.1.4'
N N 0.0061 0.0033 'International Tables Vol C Tables 4.2.6.8 and 6.1.1.4'
O O 0.0106 0.0060 'International Tables Vol C Tables 4.2.6.8 and 6.1.1.4'
S S 0.1246 0.1234 'International Tables Vol C Tables 4.2.6.8 and 6.1.1.4'

loop_
_geom_angle_atom_site_label_1
_geom_angle_atom_site_label_2
_geom_angle_atom_site_label_3
_geom_angle
O2 S1 O3 119.56(16)
O2 S1 N1 107.13(13)
O3 S1 N1 106.00(13)
O2 S1 C12 108.51(17)
O3 S1 C12 107.72(17)
N1 S1 C12 107.34(16)
C2 C1 C6 117.9(3)
C2 C1 C7 120.8(2)
C6 C1 C7 121.3(3)
C3 C2 C1 121.1(3)
C3 C2 H2A 119.5
C1 C2 H2A 119.5
C4 C3 C2 120.4(3)
C4 C3 H3A 119.8
C2 C3 H3A 119.8
C3 C4 C5 119.8(3)
C3 C4 H4A 120.1
C5 C4 H4A 120.1
C4 C5 C6 120.2(3)
C4 C5 H5A 119.9
C6 C5 H5A 119.9
C1 C6 C5 120.6(3)
C1 C6 H6A 119.7
C5 C6 H6A 119.7
C10 C7 C8 105.5(2)
C10 C7 C1 127.2(2)
C8 C7 C1 127.2(2)
C9 C8 C7 107.1(2)
C9 C8 C13 124.3(3)
C7 C8 C13 128.5(2)
C8 C9 O1 110.4(2)
C8 C9 C15 134.4(3)
O1 C9 C15 115.3(2)
C7 C10 O1 110.9(2)
C7 C10 N1 132.7(3)
O1 C10 N1 116.4(2)
N1 C11 H11A 109.5
N1 C11 H11B 109.5
H11A C11 H11B 109.5
N1 C11 H11C 109.5
H11A C11 H11C 109.5
H11B C11 H11C 109.5
S1 C12 H12A 109.5
S1 C12 H12B 109.5
H12A C12 H12B 109.5
S1 C12 H12C 109.5
H12A C12 H12C 109.5
H12B C12 H12C 109.5
C8 C13 S2 114.8(2)
C8 C13 H13A 108.6
S2 C13 H13A 108.6
C8 C13 H13B 108.6
S2 C13 H13B 108.6
H13A C13 H13B 107.5
N2 C14 S2 179.0(4)
C9 C15 H15A 109.5
C9 C15 H15B 109.5
H15A C15 H15B 109.5
C9 C15 H15C 109.5
H15A C15 H15C 109.5
H15B C15 H15C 109.5
C10 N1 C11 117.6(2)
C10 N1 S1 118.64(19)
C11 N1 S1 116.37(19)
C9 O1 C10 106.1(2)
C14 S2 C13 98.16(16)

loop_
_geom_bond_atom_site_label_1
_geom_bond_atom_site_label_2
_geom_bond_distance
S1 O2 1.419(2)
S1 O3 1.426(2)
S1 N1 1.651(2)
S1 C12 1.747(3)
C1 C2 1.390(4)
C1 C6 1.392(4)
C1 C7 1.476(4)
C2 C3 1.387(4)
C2 H2A 0.9300
C3 C4 1.364(5)
C3 H3A 0.9300
C4 C5 1.378(5)
C4 H4A 0.9300
C5 C6 1.392(4)
C5 H5A 0.9300
C6 H6A 0.9300
C7 C10 1.355(4)
C7 C8 1.446(3)
C8 C9 1.353(4)
C8 C13 1.488(4)
C9 O1 1.374(3)
C9 C15 1.489(4)
C10 O1 1.388(3)
C10 N1 1.396(3)
C11 N1 1.484(4)
C11 H11A 0.9600
C11 H11B 0.9600
C11 H11C 0.9600
C12 H12A 0.9600
C12 H12B 0.9600
C12 H12C 0.9600
C13 S2 1.831(3)
C13 H13A 0.9700
C13 H13B 0.9700
C14 N2 1.150(4)
C14 S2 1.678(4)
C15 H15A 0.9600
C15 H15B 0.9600
C15 H15C 0.9600

loop_
_geom_torsion_atom_site_label_1
_geom_torsion_atom_site_label_2
_geom_torsion_atom_site_label_3
_geom_torsion_atom_site_label_4
_geom_torsion
C6 C1 C2 C3 -1.9(4)
C7 C1 C2 C3 176.3(3)
C1 C2 C3 C4 1.6(5)
C2 C3 C4 C5 0.1(5)
C3 C4 C5 C6 -1.3(5)
C2 C1 C6 C5 0.6(4)
C7 C1 C6 C5 -177.6(2)
C4 C5 C6 C1 1.0(4)
C2 C1 C7 C10 142.5(3)
C6 C1 C7 C10 -39.3(4)
C2 C1 C7 C8 -40.5(4)
C6 C1 C7 C8 137.6(3)
C10 C7 C8 C9 0.6(3)
C1 C7 C8 C9 -176.8(3)
C10 C7 C8 C13 178.0(3)
C1 C7 C8 C13 0.5(5)
C7 C8 C9 O1 -1.1(3)
C13 C8 C9 O1 -178.6(2)
C7 C8 C9 C15 -179.8(3)
C13 C8 C9 C15 2.7(5)
C8 C7 C10 O1 0.1(3)
C1 C7 C10 O1 177.6(2)
C8 C7 C10 N1 -178.5(3)
C1 C7 C10 N1 -1.1(5)
C9 C8 C13 S2 111.8(3)
C7 C8 C13 S2 -65.1(4)
C7 C10 N1 C11 108.5(4)
O1 C10 N1 C11 -70.0(3)
C7 C10 N1 S1 -102.6(3)
O1 C10 N1 S1 78.8(3)
O2 S1 N1 C10 40.5(2)
O3 S1 N1 C10 169.2(2)
C12 S1 N1 C10 -75.9(3)
O2 S1 N1 C11 -170.3(2)
O3 S1 N1 C11 -41.6(3)
C12 S1 N1 C11 73.3(3)
C8 C9 O1 C10 1.2(3)
C15 C9 O1 C10 -179.9(3)
C7 C10 O1 C9 -0.8(3)
N1 C10 O1 C9 178.1(2)
N2 C14 S2 C13 -161(100)
C8 C13 S2 C14 -66.1(2)
